data_7113861
loop_
_publ_author_name
'Dan, Meenakshi'
'Udayakumar, D.'
'Rao, C. N. R.'

_publ_section_title
;
 Transformation of a 4-membered ring zinc phosphate SBU to a
 sodalite-related 3-dimensional structure through a linear chain structure
;
_journal_coden_ASTM CHCOFS
_journal_issue 17
_journal_name_full
;
 Chemical Communications (Cambridge, United Kingdom)
;
_journal_page_first 2212
_journal_page_last 2213
_journal_paper_doi 10.1039/b305679c
_journal_year 2003
_chemical_formula_sum 'C4 H16 N2 O9 P2 Zn'
_chemical_formula_weight 363.50
_space_group_IT_number 14
_symmetry_cell_setting monoclinic
_symmetry_space_group_name_Hall '-P 2yn'
_symmetry_space_group_name_H-M 'P 1 21/n 1'
_atom_sites_solution_hydrogens geom
_atom_sites_solution_primary direct
_atom_sites_solution_secondary difmap
_audit_creation_method SHELXL
_cell_angle_alpha 90.00
_cell_angle_beta 95.481(3)
_cell_angle_gamma 90.00
_cell_formula_units_Z 4
_cell_length_a 8.9088(15)
_cell_length_b 14.030(2)
_cell_length_c 9.3055(15)
_cell_measurement_temperature 293(2)
_cell_volume 1157.8(3)
_computing_structure_refinement 'SHELXL-93 (Sheldrick, 1993)'
_computing_structure_solution 'SHELXS-86 (Sheldrick, 1990)'
_diffrn_ambient_temperature 293(2)
_diffrn_radiation_monochromator graphite
_diffrn_radiation_source 'fine-focus sealed tube'
_diffrn_radiation_type MoK\a
_diffrn_radiation_wavelength 0.71073
_diffrn_reflns_av_R_equivalents 0.0485
_diffrn_reflns_av_sigmaI/netI 0.0579
_diffrn_reflns_limit_h_max 8
_diffrn_reflns_limit_h_min -10
_diffrn_reflns_limit_k_max 15
_diffrn_reflns_limit_k_min -15
_diffrn_reflns_limit_l_max 9
_diffrn_reflns_limit_l_min -9
_diffrn_reflns_number 4788
_diffrn_reflns_theta_max 24.30
_diffrn_reflns_theta_min 2.63
_exptl_absorpt_coefficient_mu 2.442
_exptl_absorpt_correction_T_max 1.000000
_exptl_absorpt_correction_T_min 0.877944
_exptl_absorpt_correction_type SADABS
_exptl_crystal_colour colorless
_exptl_crystal_density_diffrn 2.085
_exptl_crystal_description rod
_exptl_crystal_F_000 744
_exptl_crystal_size_max 0.4
_exptl_crystal_size_mid 0.14
_exptl_crystal_size_min 0.11
_refine_diff_density_max 0.489
_refine_diff_density_min -0.508
_refine_diff_density_rms 0.122
_refine_ls_extinction_coef 0.0032(6)
_refine_ls_extinction_expression Fc^*^=kFc[1+0.001xFc^2^\l^3^/sin(2\q)]^-1/4^
_refine_ls_extinction_method SHELXL
_refine_ls_goodness_of_fit_all 1.056
_refine_ls_goodness_of_fit_obs 1.100
_refine_ls_matrix_type full
_refine_ls_number_parameters 172
_refine_ls_number_reflns 1668
_refine_ls_number_restraints 1
_refine_ls_restrained_S_all 1.056
_refine_ls_restrained_S_obs 1.100
_refine_ls_R_factor_all 0.0605
_refine_ls_R_factor_obs 0.0367
_refine_ls_shift/esd_max 0.001
_refine_ls_shift/esd_mean 0.000
_refine_ls_structure_factor_coef Fsqd
_refine_ls_weighting_details 'w=1/[\s^2^(Fo^2^)+(0.0266P)^2^+2.3519P] where P=(Fo^2^+2Fc^2^)/3'
_refine_ls_weighting_scheme calc
_refine_ls_wR_factor_all 0.0864
_refine_ls_wR_factor_obs 0.0769
_reflns_number_observed 1262
_reflns_number_total 1668
_reflns_observed_criterion >2sigma(I)
_cod_duplicate_entry 7103876
_cod_data_source_file b305679c.txt
_cod_data_source_block nikki
_cod_depositor_comments
;
The following automatic conversions were performed:

'_symmetry_cell_setting' value 'Monoclinic' changed to 'monoclinic'
according to
/usr/data/users/saulius/automatic-downloads/retrospective/RSC/lib/dictionaries/cif_core.dic
dictionary named 'cif_core.dic' version 2.4.2 from 2011-04-26.

Automatic conversion script
Id: cif_fix_values 2281 2013-09-26 08:29:07Z andrius 

The following automatic conversions were performed:

'_refine_ls_weighting_scheme' value 'calc
w=1/[\s^2^(Fo^2^)+(0.0266P)^2^+2.3519P] where P=(Fo^2^+2Fc^2^)/3' was
changed to 'calc'. New tag '_refine_ls_weighting_details' was
created. The value of the new tag was set to
'w=1/[\s^2^(Fo^2^)+(0.0266P)^2^+2.3519P] where P=(Fo^2^+2Fc^2^)/3'.

Automatic conversion script
Id: cif_fix_values 3143 2015-03-26 13:38:13Z robertas 
;
_cod_original_sg_symbol_H-M P2(1)/n
_cod_database_code 7113861

loop_
_symmetry_equiv_pos_as_xyz
'x, y, z'
'-x+1/2, y+1/2, -z+1/2'
'-x, -y, -z'
'x-1/2, -y-1/2, z-1/2'

loop_
_atom_site_aniso_label
_atom_site_aniso_U_11
_atom_site_aniso_U_22
_atom_site_aniso_U_33
_atom_site_aniso_U_23
_atom_site_aniso_U_13
_atom_site_aniso_U_12
Zn1 0.0182(3) 0.0164(4) 0.0198(4) 0.0002(3) 0.0053(2) 0.0008(3)
P1 0.0156(7) 0.0174(8) 0.0188(9) -0.0004(6) 0.0032(6) 0.0037(6)
P2 0.0172(7) 0.0147(8) 0.0187(8) 0.0000(6) 0.0054(6) -0.0019(6)
O1 0.028(2) 0.029(2) 0.023(2) 0.008(2) 0.011(2) 0.010(2)
O2 0.026(2) 0.022(2) 0.024(2) 0.001(2) -0.002(2) 0.000(2)
O3 0.020(2) 0.018(2) 0.034(2) 0.003(2) 0.002(2) 0.002(2)
O4 0.031(2) 0.021(2) 0.030(2) 0.001(2) 0.017(2) 0.000(2)
O5 0.035(2) 0.021(2) 0.024(2) -0.001(2) 0.007(2) 0.005(2)
O6 0.013(2) 0.061(3) 0.044(3) -0.008(2) 0.001(2) 0.002(2)
O7 0.020(2) 0.024(2) 0.033(2) 0.003(2) -0.002(2) 0.004(2)
O8 0.025(2) 0.024(2) 0.039(3) -0.004(2) 0.017(2) -0.010(2)
N1 0.034(3) 0.018(3) 0.019(3) 0.001(2) 0.007(2) -0.006(2)
N2 0.037(3) 0.024(3) 0.024(3) 0.005(2) 0.010(2) -0.005(2)
C1 0.024(3) 0.023(3) 0.041(4) 0.007(3) 0.012(3) -0.001(3)
C2 0.019(3) 0.022(3) 0.037(4) -0.003(3) -0.006(3) -0.001(2)
C3 0.021(3) 0.028(3) 0.029(4) 0.004(3) -0.005(3) 0.001(3)
C4 0.029(3) 0.025(3) 0.047(4) 0.001(3) 0.011(3) 0.000(3)
O100 0.024(3) 0.107(5) 0.038(3) -0.020(3) 0.000(2) -0.006(3)

loop_
_atom_site_label
_atom_site_type_symbol
_atom_site_fract_x
_atom_site_fract_y
_atom_site_fract_z
_atom_site_U_iso_or_equiv
_atom_site_thermal_displace_type
_atom_site_occupancy
_atom_site_calc_flag
_atom_site_refinement_flags
Zn1 Zn 1.00878(7) 1.03124(4) -0.23832(7) 0.0179(2) Uani 1 d .
P1 P 0.78741(14) 1.08483(10) -0.00916(15) 0.0171(4) Uani 1 d .
P2 P 1.17307(15) 1.08560(9) -0.51067(15) 0.0167(4) Uani 1 d .
O1 O 0.8585(4) 1.1041(2) -0.1522(4) 0.0259(9) Uani 1 d .
O2 O 1.0717(4) 1.0804(2) -0.6569(4) 0.0240(9) Uani 1 d .
O3 O 1.1547(4) 1.0063(2) -0.0685(4) 0.0237(9) Uani 1 d .
O4 O 1.0932(4) 1.1164(2) -0.3777(4) 0.0263(9) Uani 1 d .
O5 O 0.7994(4) 1.1699(2) 0.0952(4) 0.0264(9) Uani 1 d .
O6 O 0.6228(4) 1.0703(3) -0.0521(4) 0.0395(11) Uani 1 d .
H2 H 0.6112(4) 1.0241(3) -0.1059(4) 0.059 Uiso 1 calc R
O7 O 1.2596(4) 0.9957(3) -0.4841(4) 0.0260(9) Uani 1 d .
H1 H 1.3240(4) 1.0031(3) -0.4160(4) 0.039 Uiso 1 calc R
O8 O 1.2808(4) 1.1687(2) -0.5432(4) 0.0287(10) Uani 1 d .
N1 N 0.2851(5) 1.3073(3) -1.1111(5) 0.0237(11) Uani 1 d .
H14 H 0.3184(5) 1.3581(3) -1.0582(5) 0.028 Uiso 1 calc R
H13 H 0.2849(5) 1.3225(3) -1.2051(5) 0.028 Uiso 1 calc R
N2 N 0.2322(5) 1.1705(3) -0.8872(5) 0.0277(12) Uani 1 d .
H12 H 0.2314(5) 1.1536(3) -0.7939(5) 0.033 Uiso 1 calc R
H11 H 0.1992(5) 1.1206(3) -0.9423(5) 0.033 Uiso 1 calc R
C1 C 0.3848(6) 1.2257(4) -1.0772(6) 0.0286(14) Uani 1 d .
H10 H 0.4870(6) 1.2425(4) -1.0949(6) 0.034 Uiso 1 calc R
H9 H 0.3529(6) 1.1727(4) -1.1398(6) 0.034 Uiso 1 calc R
C2 C 0.1367(6) 1.2835(4) -1.0800(6) 0.0267(14) Uani 1 d .
H8 H 0.0986(6) 1.2320(4) -1.1427(6) 0.032 Uiso 1 calc R
H7 H 0.0713(6) 1.3382(4) -1.0992(6) 0.032 Uiso 1 calc R
C3 C 0.3814(6) 1.1952(4) -0.9163(6) 0.0264(14) Uani 1 d .
H6 H 0.4476(6) 1.1410(4) -0.8961(6) 0.032 Uiso 1 calc R
H5 H 0.4178(6) 1.2472(4) -0.8537(6) 0.032 Uiso 1 calc R
C4 C 0.1335(6) 1.2524(4) -0.9187(7) 0.0331(15) Uani 1 d .
H4 H 0.1664(6) 1.3049(4) -0.8556(7) 0.040 Uiso 1 calc R
H3 H 0.0312(6) 1.2359(4) -0.9007(7) 0.040 Uiso 1 calc R
O100 O 1.5310(6) 1.0098(4) -0.3129(6) 0.057(2) Uani 1 d D
H20 H 1.5801(77) 1.0161(51) -0.3764(76) 0.054(26) Uiso 1 d .
H21 H 1.4509(31) 1.0022(41) -0.3558(55) 0.033(18) Uiso 1 d D

loop_
_atom_type_symbol
_atom_type_description
_atom_type_scat_dispersion_real
_atom_type_scat_dispersion_imag
_atom_type_scat_source
C C 0.0033 0.0016 'International Tables Vol C Tables 4.2.6.8 and 6.1.1.4'
H H 0.0000 0.0000 'International Tables Vol C Tables 4.2.6.8 and 6.1.1.4'
N N 0.0061 0.0033 'International Tables Vol C Tables 4.2.6.8 and 6.1.1.4'
O O 0.0106 0.0060 'International Tables Vol C Tables 4.2.6.8 and 6.1.1.4'
P P 0.1023 0.0942 'International Tables Vol C Tables 4.2.6.8 and 6.1.1.4'
Zn Zn 0.2839 1.4301 'International Tables Vol C Tables 4.2.6.8 and 6.1.1.4'

loop_
_geom_angle_atom_site_label_1
_geom_angle_atom_site_label_2
_geom_angle_atom_site_label_3
_geom_angle
_geom_angle_site_symmetry_1
_geom_angle_site_symmetry_3
O1 Zn1 O2 113.6(2) . 3_774
O1 Zn1 O4 106.13(14) . .
O2 Zn1 O4 107.72(15) 3_774 .
O1 Zn1 O3 101.06(15) . .
O2 Zn1 O3 116.15(14) 3_774 .
O4 Zn1 O3 111.78(15) . .
O6 P1 O3 106.8(2) . 3_775
O6 P1 O5 106.4(2) . .
O3 P1 O5 110.5(2) 3_775 .
O6 P1 O1 105.3(2) . .
O3 P1 O1 113.8(2) 3_775 .
O5 P1 O1 113.4(2) . .
O7 P2 O4 112.0(2) . .
O7 P2 O8 110.4(2) . .
O4 P2 O8 106.6(2) . .
O7 P2 O2 110.6(2) . .
O4 P2 O2 116.0(2) . .
O8 P2 O2 100.4(2) . .
P1 O1 Zn1 128.6(2) . .
P2 O2 Zn1 129.0(2) . 3_774
P1 O3 Zn1 133.6(2) 3_775 .
P2 O4 Zn1 126.3(2) . .
C2 N1 C1 109.3(4) . .
C3 N2 C4 109.0(4) . .
N1 C1 C3 110.7(4) . .
N1 C2 C4 111.3(4) . .
N2 C3 C1 110.7(4) . .
N2 C4 C2 110.3(5) . .

loop_
_geom_bond_atom_site_label_1
_geom_bond_atom_site_label_2
_geom_bond_distance
_geom_bond_site_symmetry_2
Zn1 O1 1.920(3) .
Zn1 O2 1.945(4) 3_774
Zn1 O4 1.965(3) .
Zn1 O3 1.979(3) .
P1 O6 1.497(4) .
P1 O3 1.534(4) 3_775
P1 O5 1.536(4) .
P1 O1 1.551(4) .
P2 O7 1.487(4) .
P2 O4 1.547(4) .
P2 O8 1.558(4) .
P2 O2 1.561(4) .
O2 Zn1 1.945(4) 3_774
O3 P1 1.534(4) 3_775
N1 C2 1.420(6) .
N1 C1 1.464(6) .
N2 C3 1.425(6) .
N2 C4 1.460(7) .
C1 C3 1.561(8) .
C2 C4 1.566(8) .
